data_4034576
loop_
_publ_author_name
'Al-Smadi, Derar'
'Enugala, Thilak Reddy'
'Kessler, Vadim'
'Mhashal, Anil Ranu'
'Lynn Kamerlin, Shina Caroline'
'Kihlberg, Jan'
'Norberg, Thomas'
'Widersten, Mikael'

_publ_section_title
;
 Chemical and Biochemical Approaches for the Synthesis of Substituted
 Dihydroxybutanones and Di- and Tri-Hydroxypentanones.
;
_journal_issue 11
_journal_name_full 'The Journal of organic chemistry'
_journal_page_first 6982
_journal_page_last 6991
_journal_paper_doi 10.1021/acs.joc.9b00742
_journal_volume 84
_journal_year 2019
_chemical_formula_sum 'C16 H15 Cl O3'
_chemical_formula_weight 290.73
_space_group_IT_number 60
_space_group_name_Hall '-P 2n 2ab'
_space_group_name_H-M_alt 'P b c n'
_symmetry_cell_setting orthorhombic
_symmetry_space_group_name_H-M 'P b c n'
_atom_sites_solution_hydrogens geom
_atom_sites_solution_primary direct
_atom_sites_solution_secondary difmap
_audit_creation_method SHELXL-97
_cell_angle_alpha 90.00
_cell_angle_beta 90.00
_cell_angle_gamma 90.00
_cell_formula_units_Z 8
_cell_length_a 8.345(3)
_cell_length_b 11.250(3)
_cell_length_c 30.833(9)
_cell_measurement_reflns_used 5812
_cell_measurement_temperature 296(2)
_cell_measurement_theta_max 22.81
_cell_measurement_theta_min 3.04
_cell_volume 2894.6(15)
_computing_cell_refinement 'Bruker SAINT'
_computing_data_collection 'Bruker APEX2'
_computing_data_reduction 'Bruker SAINT'
_computing_molecular_graphics 'Bruker SHELXTL'
_computing_publication_material 'Bruker SHELXTL'
_computing_structure_refinement 'SHELXL-97 (Sheldrick, 2008)'
_computing_structure_solution 'SHELXS-97 (Sheldrick, 2008)'
_diffrn_ambient_temperature 296(2)
_diffrn_measured_fraction_theta_full 0.997
_diffrn_measured_fraction_theta_max 0.997
_diffrn_measurement_device_type 'Bruker SMART Apex-II CCD'
_diffrn_measurement_method 'omega scan'
_diffrn_radiation_monochromator graphite
_diffrn_radiation_source 'fine-focus sealed tube'
_diffrn_radiation_type MoK\a
_diffrn_radiation_wavelength 0.71073
_diffrn_reflns_av_R_equivalents 0.0329
_diffrn_reflns_av_sigmaI/netI 0.0174
_diffrn_reflns_limit_h_max 9
_diffrn_reflns_limit_h_min -9
_diffrn_reflns_limit_k_max 12
_diffrn_reflns_limit_k_min -12
_diffrn_reflns_limit_l_max 34
_diffrn_reflns_limit_l_min -34
_diffrn_reflns_number 23715
_diffrn_reflns_theta_full 23.82
_diffrn_reflns_theta_max 23.82
_diffrn_reflns_theta_min 2.64
_exptl_absorpt_coefficient_mu 0.268
_exptl_absorpt_correction_T_max 0.9789
_exptl_absorpt_correction_T_min 0.9288
_exptl_absorpt_correction_type empirical
_exptl_absorpt_process_details 'Bruker SADABS'
_exptl_crystal_colour colorless
_exptl_crystal_density_diffrn 1.334
_exptl_crystal_density_meas ?
_exptl_crystal_density_method 'not measured'
_exptl_crystal_description plate
_exptl_crystal_F_000 1216
_exptl_crystal_size_max 0.28
_exptl_crystal_size_mid 0.20
_exptl_crystal_size_min 0.08
_refine_diff_density_max 0.234
_refine_diff_density_min -0.279
_refine_diff_density_rms 0.032
_refine_ls_extinction_method none
_refine_ls_goodness_of_fit_ref 0.901
_refine_ls_hydrogen_treatment mixed
_refine_ls_matrix_type full
_refine_ls_number_parameters 185
_refine_ls_number_reflns 2218
_refine_ls_number_restraints 0
_refine_ls_restrained_S_all 0.901
_refine_ls_R_factor_all 0.0482
_refine_ls_R_factor_gt 0.0343
_refine_ls_shift/su_max 0.001
_refine_ls_shift/su_mean 0.000
_refine_ls_structure_factor_coef Fsqd
_refine_ls_weighting_details 'calc w=1/[\s^2^(Fo^2^)+(0.0494P)^2^+1.1926P] where P=(Fo^2^+2Fc^2^)/3'
_refine_ls_weighting_scheme calc
_refine_ls_wR_factor_gt 0.0878
_refine_ls_wR_factor_ref 0.0946
_reflns_number_gt 1754
_reflns_number_total 2218
_reflns_threshold_expression >2sigma(I)
_cod_data_source_file jo9b00742_si_003.cif
_cod_data_source_block tn_f1_180914_0m
_cod_depositor_comments
;
The following automatic conversions were performed:

data item '_exptl_absorpt_correction_type' value 'Empirical' was
changed to 'empirical' in accordance with the
/home/data/users/saulius/crontab/automatic-downloads/current/ACS/lib/dictionaries/cif_core.dic
dictionary named 'cif_core.dic' version 2.4.2 last updated on
2011-04-26.

data item '_symmetry_cell_setting' value 'Orthorhombic' was changed
to 'orthorhombic' in accordance with the
/home/data/users/saulius/crontab/automatic-downloads/current/ACS/lib/dictionaries/cif_core.dic
dictionary named 'cif_core.dic' version 2.4.2 last updated on
2011-04-26.

data item '_exptl_crystal_density_meas' value 'not measured' was
changed to '?' -- the value is perceived as not measured.

Automatic conversion script
Id: cif_fix_values 6909 2019-04-08 15:41:33Z antanas 
;
_cod_original_sg_symbol_H-M 'Pbcn '
_cod_database_code 4034576

loop_
_symmetry_equiv_pos_as_xyz
'x, y, z'
'-x+1/2, -y+1/2, z+1/2'
'-x, y, -z+1/2'
'x+1/2, -y+1/2, -z'
'-x, -y, -z'
'x-1/2, y-1/2, -z-1/2'
'x, -y, z-1/2'
'-x-1/2, y-1/2, z'

loop_
_atom_site_label
_atom_site_type_symbol
_atom_site_fract_x
_atom_site_fract_y
_atom_site_fract_z
_atom_site_U_iso_or_equiv
_atom_site_adp_type
_atom_site_occupancy
_atom_site_symmetry_multiplicity
_atom_site_calc_flag
_atom_site_refinement_flags
Cl1 Cl 0.23330(10) 0.07012(8) 0.257138(19) 0.1120(3) Uani 1 1 d .
O1 O 0.38004(14) 0.16039(11) 0.46376(4) 0.0511(3) Uani 1 1 d .
O2 O 0.02385(13) 0.12390(10) 0.53194(4) 0.0532(3) Uani 1 1 d .
H2A H -0.0290 0.1852 0.5337 0.080 Uiso 1 1 calc R
C8 C 0.21742(18) 0.12752(14) 0.47293(5) 0.0433(4) Uani 1 1 d .
H8A H 0.2024 0.0426 0.4671 0.052 Uiso 1 1 calc R
C10 C 0.28948(19) 0.07688(14) 0.54981(6) 0.0468(4) Uani 1 1 d .
C9 C 0.18428(18) 0.15239(14) 0.52019(5) 0.0433(4) Uani 1 1 d .
H9A H 0.2041 0.2367 0.5262 0.052 Uiso 1 1 calc R
O3 O 0.35816(16) -0.00978(12) 0.53477(4) 0.0674(4) Uani 1 1 d .
C11 C 0.30496(19) 0.10795(15) 0.59614(6) 0.0471(4) Uani 1 1 d .
C4 C 0.1394(2) 0.17071(15) 0.39602(6) 0.0503(4) Uani 1 1 d .
C16 C 0.4068(2) 0.04136(17) 0.62236(6) 0.0606(5) Uani 1 1 d .
H16A H 0.4627 -0.0225 0.6106 0.073 Uiso 1 1 calc R
C1 C 0.1948(3) 0.1099(2) 0.31048(7) 0.0685(6) Uani 1 1 d .
C7 C 0.1112(2) 0.19985(16) 0.44294(6) 0.0533(5) Uani 1 1 d .
H7A H -0.0002 0.1846 0.4500 0.064 Uiso 1 1 calc R
H7B H 0.1317 0.2837 0.4476 0.064 Uiso 1 1 calc R
C12 C 0.2231(2) 0.20295(17) 0.61447(6) 0.0592(5) Uani 1 1 d .
H12A H 0.1546 0.2486 0.5974 0.071 Uiso 1 1 calc R
C13 C 0.2426(3) 0.2300(2) 0.65772(6) 0.0706(6) Uani 1 1 d .
H13A H 0.1872 0.2936 0.6698 0.085 Uiso 1 1 calc R
C5 C 0.0653(3) 0.07422(18) 0.37729(6) 0.0646(5) Uani 1 1 d .
H5A H -0.0043 0.0285 0.3939 0.078 Uiso 1 1 calc R
C3 C 0.2421(3) 0.23664(19) 0.37063(7) 0.0683(6) Uani 1 1 d .
H3A H 0.2932 0.3026 0.3824 0.082 Uiso 1 1 calc R
C6 C 0.0912(3) 0.04351(19) 0.33470(7) 0.0728(6) Uani 1 1 d .
H6A H 0.0390 -0.0215 0.3226 0.087 Uiso 1 1 calc R
C15 C 0.4254(3) 0.0692(2) 0.66536(7) 0.0737(6) Uani 1 1 d .
H15A H 0.4936 0.0241 0.6826 0.088 Uiso 1 1 calc R
C14 C 0.3436(3) 0.1633(2) 0.68296(7) 0.0747(6) Uani 1 1 d .
H14A H 0.3568 0.1819 0.7121 0.090 Uiso 1 1 calc R
C2 C 0.2705(3) 0.2062(2) 0.32792(7) 0.0791(7) Uani 1 1 d .
H2B H 0.3408 0.2510 0.3112 0.095 Uiso 1 1 calc R
H1A H 0.438(3) 0.1057(19) 0.4678(7) 0.077(7) Uiso 1 1 d .

loop_
_atom_site_aniso_label
_atom_site_aniso_U_11
_atom_site_aniso_U_22
_atom_site_aniso_U_33
_atom_site_aniso_U_23
_atom_site_aniso_U_13
_atom_site_aniso_U_12
Cl1 0.1358(7) 0.1488(7) 0.0515(4) -0.0029(4) 0.0058(4) 0.0367(5)
O1 0.0374(6) 0.0465(7) 0.0694(8) 0.0054(6) 0.0033(6) 0.0040(6)
O2 0.0402(6) 0.0508(7) 0.0686(8) 0.0010(6) 0.0067(6) 0.0015(5)
C8 0.0357(9) 0.0404(9) 0.0539(10) -0.0026(7) 0.0006(7) 0.0006(7)
C10 0.0399(9) 0.0435(9) 0.0568(11) 0.0009(8) 0.0032(8) 0.0034(8)
C9 0.0370(8) 0.0384(8) 0.0544(10) -0.0025(7) 0.0007(7) 0.0005(7)
O3 0.0737(9) 0.0617(8) 0.0668(9) -0.0041(7) -0.0030(7) 0.0302(7)
C11 0.0423(9) 0.0460(9) 0.0529(10) 0.0052(8) 0.0013(8) -0.0030(8)
C4 0.0425(9) 0.0556(10) 0.0528(10) 0.0053(8) -0.0027(8) 0.0066(8)
C16 0.0606(12) 0.0611(11) 0.0601(12) 0.0099(9) -0.0013(10) 0.0059(9)
C1 0.0754(14) 0.0799(14) 0.0503(12) 0.0058(11) -0.0014(10) 0.0198(12)
C7 0.0451(10) 0.0596(11) 0.0552(11) -0.0014(8) -0.0030(8) 0.0101(8)
C12 0.0641(12) 0.0594(11) 0.0539(11) -0.0006(9) -0.0034(9) 0.0085(9)
C13 0.0850(14) 0.0691(13) 0.0577(13) -0.0073(10) 0.0033(11) 0.0072(12)
C5 0.0664(12) 0.0692(13) 0.0583(12) 0.0056(10) 0.0015(10) -0.0110(10)
C3 0.0706(13) 0.0675(12) 0.0669(14) 0.0051(11) -0.0003(11) -0.0112(11)
C6 0.0911(16) 0.0665(13) 0.0609(13) -0.0039(10) -0.0099(12) -0.0021(12)
C15 0.0794(14) 0.0823(15) 0.0593(13) 0.0165(11) -0.0106(11) 0.0063(12)
C14 0.0915(16) 0.0827(15) 0.0499(12) 0.0049(11) -0.0024(11) -0.0090(13)
C2 0.0774(15) 0.0971(17) 0.0627(14) 0.0216(13) 0.0123(12) -0.0075(13)

loop_
_atom_type_symbol
_atom_type_description
_atom_type_scat_dispersion_real
_atom_type_scat_dispersion_imag
_atom_type_scat_source
C C 0.0033 0.0016 'International Tables Vol C Tables 4.2.6.8 and 6.1.1.4'
H H 0.0000 0.0000 'International Tables Vol C Tables 4.2.6.8 and 6.1.1.4'
O O 0.0106 0.0060 'International Tables Vol C Tables 4.2.6.8 and 6.1.1.4'
Cl Cl 0.1484 0.1585 'International Tables Vol C Tables 4.2.6.8 and 6.1.1.4'

loop_
_geom_angle_atom_site_label_1
_geom_angle_atom_site_label_2
_geom_angle_atom_site_label_3
_geom_angle
O1 C8 C9 108.41(13)
O1 C8 C7 107.11(14)
C9 C8 C7 112.45(13)
O3 C10 C11 120.99(16)
O3 C10 C9 119.14(16)
C11 C10 C9 119.86(14)
O2 C9 C8 112.09(13)
O2 C9 C10 105.29(13)
C8 C9 C10 111.67(13)
C12 C11 C16 118.58(17)
C12 C11 C10 122.20(16)
C16 C11 C10 119.21(16)
C5 C4 C3 117.77(18)
C5 C4 C7 120.39(17)
C3 C4 C7 121.82(17)
C15 C16 C11 120.52(19)
C6 C1 C2 120.8(2)
C6 C1 Cl1 119.66(19)
C2 C1 Cl1 119.52(18)
C4 C7 C8 112.24(14)
C13 C12 C11 120.38(18)
C14 C13 C12 120.1(2)
C6 C5 C4 121.88(19)
C4 C3 C2 121.0(2)
C1 C6 C5 119.0(2)
C14 C15 C16 120.2(2)
C15 C14 C13 120.3(2)
C1 C2 C3 119.5(2)

loop_
_geom_bond_atom_site_label_1
_geom_bond_atom_site_label_2
_geom_bond_distance
Cl1 C1 1.735(2)
O1 C8 1.4346(19)
O2 C9 1.4234(19)
C8 C9 1.509(2)
C8 C7 1.517(2)
C10 O3 1.222(2)
C10 C11 1.476(3)
C10 C9 1.525(2)
C11 C12 1.389(2)
C11 C16 1.392(2)
C4 C5 1.376(3)
C4 C3 1.378(3)
C4 C7 1.502(2)
C16 C15 1.371(3)
C1 C6 1.365(3)
C1 C2 1.365(3)
C12 C13 1.377(3)
C13 C14 1.371(3)
C5 C6 1.375(3)
C3 C2 1.381(3)
C15 C14 1.372(3)
